data_4312261
loop_
_publ_author_name
'Panagiotis Angaridis'
'F. Albert Cotton'
'Carlos A. Murillo'
'Dino Villagr\'an'
'Xiaoping Wang'

_publ_contact_author_address
;  Laboratory for Molecular Structure and Bonding
   Dept. of Chemistry
   Texas A&M University, PO Box  30012
   College Station, TX 77842-3012, USA
;
_publ_contact_author_email cotton@tamu.edu
_publ_contact_author_fax '(979) 845 9351'
_publ_contact_author_name 'F. A. Cotton'
_publ_contact_author_phone '(979) 845 4432'
_publ_section_title
;
 Paramagnetic Precursors for Supramolecular Assemblies: Selective
 Syntheses, Crystal Structures, and Electrochemical and Magnetic
 Properties of Ru2(O2CMe)4-n(formamidinate)nCl Complexes,n= 1-4
;
_journal_name_full 'Inorganic Chemistry'
_journal_page_first 8290
_journal_page_last 8300
_journal_paper_doi 10.1021/ic049108w
_journal_volume 43
_journal_year 2004
_chemical_formula_moiety 'C38 H44 N4 O4 Cl Ru2, C14 H16'
_chemical_formula_sum 'C52 H60 Cl N4 O4 Ru2'
_chemical_formula_weight 1042.63
_chemical_name_systematic
; 
trans-{[bis(mu-acetato)]-bis[(mu-di(xyxly)formamidinato)]diruthenium(II,III)}
chloride 2-toluene solvate
;
_space_group_IT_number 2
_symmetry_cell_setting triclinic
_symmetry_space_group_name_Hall '-P 1'
_symmetry_space_group_name_H-M 'P -1'
_atom_sites_solution_hydrogens geom
_atom_sites_solution_primary direct
_atom_sites_solution_secondary difmap
_audit_creation_method SHELXL
_cell_angle_alpha 85.8080(10)
_cell_angle_beta 76.7850(10)
_cell_angle_gamma 85.1830(10)
_cell_formula_units_Z 2
_cell_length_a 10.5857(4)
_cell_length_b 10.7264(4)
_cell_length_c 22.1132(7)
_cell_measurement_reflns_used 9937
_cell_measurement_temperature 213(2)
_cell_measurement_theta_max 27.51
_cell_measurement_theta_min 2.18
_cell_volume 2431.99(15)
_computing_cell_refinement SAINT
_computing_data_collection SMART
_computing_data_reduction SAINT
_computing_structure_refinement 'SHELXL-97 (Sheldrick, 1997)'
_computing_structure_solution 'SHELXS-97 (Sheldrick, 1997)'
_diffrn_ambient_temperature 213(2)
_diffrn_measured_fraction_theta_full 0.956
_diffrn_measured_fraction_theta_max 0.956
_diffrn_measurement_device_type 'Bruker SMART 1000'
_diffrn_measurement_method '\w scans'
_diffrn_radiation_monochromator graphite
_diffrn_radiation_source 'normal-focus sealed tube'
_diffrn_radiation_type 'Mo K\a'
_diffrn_radiation_wavelength 0.71073
_diffrn_reflns_av_R_equivalents 0.0102
_diffrn_reflns_av_sigmaI/netI 0.0179
_diffrn_reflns_limit_h_max 13
_diffrn_reflns_limit_h_min -13
_diffrn_reflns_limit_k_max 13
_diffrn_reflns_limit_k_min -12
_diffrn_reflns_limit_l_max 28
_diffrn_reflns_limit_l_min -22
_diffrn_reflns_number 15397
_diffrn_reflns_theta_full 27.53
_diffrn_reflns_theta_max 27.53
_diffrn_reflns_theta_min 1.91
_diffrn_standards_number 0
_exptl_absorpt_coefficient_mu 0.724
_exptl_absorpt_correction_T_max 0.805
_exptl_absorpt_correction_T_min 0.753
_exptl_absorpt_correction_type multi-scan
_exptl_absorpt_process_details SADABS
_exptl_crystal_colour orange
_exptl_crystal_density_diffrn 1.424
_exptl_crystal_density_method 'not measured'
_exptl_crystal_description block
_exptl_crystal_F_000 1074
_exptl_crystal_size_max 0.4
_exptl_crystal_size_mid 0.3
_exptl_crystal_size_min 0.3
_refine_diff_density_max 1.230
_refine_diff_density_min -0.629
_refine_diff_density_rms 0.084
_refine_ls_extinction_method none
_refine_ls_goodness_of_fit_ref 1.020
_refine_ls_hydrogen_treatment noref
_refine_ls_matrix_type full
_refine_ls_number_parameters 525
_refine_ls_number_reflns 10702
_refine_ls_number_restraints 8
_refine_ls_restrained_S_all 1.020
_refine_ls_R_factor_all 0.0438
_refine_ls_R_factor_gt 0.0371
_refine_ls_shift/su_max 0.001
_refine_ls_shift/su_mean 0.000
_refine_ls_structure_factor_coef Fsqd
_refine_ls_weighting_details 'calc w=1/[\s^2^(Fo^2^)+(0.0508P)^2^+4.1158P] where P=(Fo^2^+2Fc^2^)/3'
_refine_ls_weighting_scheme calc
_refine_ls_wR_factor_gt 0.0987
_refine_ls_wR_factor_ref 0.1032
_reflns_number_gt 9228
_reflns_number_total 10702
_reflns_threshold_expression >2sigma(I)
_cod_data_source_file ic049108wsi20040707_033913_5.cif
_cod_data_source_block cmpd2b
_cod_original_formula_sum 'C52 H60 N4 O4 Cl Ru2'
_cod_database_code 4312261

loop_
_symmetry_equiv_pos_as_xyz
'x, y, z'
'-x, -y, -z'

loop_
_atom_site_label
_atom_site_type_symbol
_atom_site_fract_x
_atom_site_fract_y
_atom_site_fract_z
_atom_site_U_iso_or_equiv
_atom_site_adp_type
_atom_site_occupancy
_atom_site_symmetry_multiplicity
_atom_site_calc_flag
_atom_site_refinement_flags
_atom_site_disorder_assembly
_atom_site_disorder_group
Ru1 Ru 0.457100(19) 0.536117(19) 0.268751(10) 0.02155(7) Uani 1 1 d . . .
Ru2 Ru 0.30716(2) 0.386938(19) 0.277174(10) 0.02240(7) Uani 1 1 d . . .
Cl Cl 0.61094(8) 0.69280(7) 0.25851(4) 0.03737(17) Uani 1 1 d . . .
O1 O 0.55723(19) 0.41293(19) 0.31881(10) 0.0291(4) Uani 1 1 d . . .
O2 O 0.40891(19) 0.27138(18) 0.32813(9) 0.0287(4) Uani 1 1 d . . .
O3 O 0.3461(2) 0.65043(18) 0.21920(9) 0.0291(4) Uani 1 1 d . . .
O4 O 0.20488(19) 0.50277(19) 0.22653(10) 0.0304(4) Uani 1 1 d . . .
N1 N 0.5651(2) 0.4572(2) 0.18825(11) 0.0272(5) Uani 1 1 d . . .
N2 N 0.4132(2) 0.3099(2) 0.19766(11) 0.0270(5) Uani 1 1 d . . .
N3 N 0.3482(2) 0.6098(2) 0.35047(10) 0.0244(5) Uani 1 1 d . . .
N4 N 0.1985(2) 0.4604(2) 0.35736(11) 0.0265(5) Uani 1 1 d . . .
C1 C 0.5148(3) 0.3062(3) 0.33709(14) 0.0299(6) Uani 1 1 d . . .
C2 C 0.5927(4) 0.2154(3) 0.37105(19) 0.0477(9) Uani 1 1 d . . .
H2A H 0.5486 0.1384 0.3819 0.072 Uiso 1 1 calc R . .
H2B H 0.6019 0.2514 0.4087 0.072 Uiso 1 1 calc R . .
H2C H 0.6781 0.1974 0.3446 0.072 Uiso 1 1 calc R . .
C3 C 0.2435(3) 0.6118(3) 0.20942(14) 0.0314(6) Uani 1 1 d . . .
C4 C 0.1599(4) 0.7003(3) 0.17644(19) 0.0491(9) Uani 1 1 d . . .
H4A H 0.0850 0.6585 0.1720 0.074 Uiso 1 1 calc R . .
H4B H 0.2101 0.7258 0.1356 0.074 Uiso 1 1 calc R . .
H4C H 0.1309 0.7736 0.2005 0.074 Uiso 1 1 calc R . .
C10 C 0.5226(3) 0.3595(3) 0.16863(13) 0.0296(6) Uani 1 1 d . . .
H10A H 0.5719 0.3234 0.1324 0.036 Uiso 1 1 calc R . .
C11 C 0.6910(3) 0.4935(3) 0.15344(14) 0.0348(7) Uani 1 1 d . . .
C12 C 0.8031(3) 0.4266(4) 0.16461(19) 0.0531(10) Uani 1 1 d . . .
C13 C 0.9230(4) 0.4615(6) 0.1302(2) 0.0751(15) Uani 1 1 d . . .
H13A H 0.9995 0.4181 0.1374 0.090 Uiso 1 1 calc R . .
C14 C 0.9315(4) 0.5583(6) 0.0856(2) 0.0781(16) Uani 1 1 d . . .
H14A H 1.0134 0.5809 0.0627 0.094 Uiso 1 1 calc R . .
C15 C 0.8212(4) 0.6219(5) 0.07443(18) 0.0612(12) Uani 1 1 d . . .
H15A H 0.8283 0.6878 0.0436 0.073 Uiso 1 1 calc R . .
C16 C 0.6977(4) 0.5911(4) 0.10789(16) 0.0440(8) Uani 1 1 d . . .
C17 C 0.7973(4) 0.3192(5) 0.2130(2) 0.0764(16) Uani 1 1 d . . .
H17A H 0.7073 0.3068 0.2329 0.115 Uiso 1 1 calc R . .
H17B H 0.8435 0.3382 0.2440 0.115 Uiso 1 1 calc R . .
H17C H 0.8375 0.2434 0.1932 0.115 Uiso 1 1 calc R . .
C18 C 0.5767(4) 0.6605(4) 0.09482(19) 0.0589(11) Uani 1 1 d . . .
H18A H 0.5008 0.6263 0.1222 0.088 Uiso 1 1 calc R . .
H18B H 0.5734 0.6515 0.0519 0.088 Uiso 1 1 calc R . .
H18C H 0.5777 0.7486 0.1019 0.088 Uiso 1 1 calc R . .
C21 C 0.3722(3) 0.2102(3) 0.16780(14) 0.0349(7) Uani 1 1 d . . .
C22 C 0.3097(4) 0.2401(3) 0.11854(16) 0.0433(8) Uani 1 1 d . . .
C23 C 0.2657(5) 0.1432(4) 0.09184(19) 0.0627(12) Uani 1 1 d . . .
H23A H 0.2231 0.1618 0.0590 0.075 Uiso 1 1 calc R . .
C24 C 0.2838(6) 0.0210(4) 0.1131(2) 0.0746(15) Uani 1 1 d . . .
H24A H 0.2504 -0.0432 0.0959 0.090 Uiso 1 1 calc R . .
C25 C 0.3505(5) -0.0083(4) 0.1596(2) 0.0639(12) Uani 1 1 d . . .
H25A H 0.3652 -0.0927 0.1724 0.077 Uiso 1 1 calc R . .
C26 C 0.3967(4) 0.0853(3) 0.18792(16) 0.0464(8) Uani 1 1 d . . .
C27 C 0.2938(4) 0.3724(4) 0.09227(17) 0.0477(8) Uani 1 1 d . . .
H27A H 0.3290 0.4286 0.1157 0.071 Uiso 1 1 calc R . .
H27B H 0.2022 0.3959 0.0952 0.071 Uiso 1 1 calc R . .
H27C H 0.3401 0.3780 0.0490 0.071 Uiso 1 1 calc R . .
C28 C 0.4744(5) 0.0513(3) 0.2363(2) 0.0595(11) Uani 1 1 d . . .
H28A H 0.4977 0.1271 0.2512 0.089 Uiso 1 1 calc R . .
H28B H 0.5528 0.0014 0.2182 0.089 Uiso 1 1 calc R . .
H28C H 0.4229 0.0034 0.2707 0.089 Uiso 1 1 calc R . .
C30 C 0.2400(3) 0.5576(3) 0.37871(13) 0.0269(6) Uani 1 1 d . . .
H30A H 0.1904 0.5910 0.4156 0.032 Uiso 1 1 calc R . .
C31 C 0.3704(3) 0.7206(3) 0.37903(13) 0.0284(6) Uani 1 1 d . . .
C32 C 0.4618(3) 0.7138(3) 0.41627(14) 0.0343(7) Uani 1 1 d . . .
C33 C 0.4735(4) 0.8203(4) 0.44673(16) 0.0453(8) Uani 1 1 d . . .
H33A H 0.5342 0.8173 0.4720 0.054 Uiso 1 1 calc R . .
C34 C 0.3987(4) 0.9291(4) 0.44075(17) 0.0515(10) Uani 1 1 d . . .
H34A H 0.4075 0.9994 0.4621 0.062 Uiso 1 1 calc R . .
C35 C 0.3103(4) 0.9350(3) 0.40322(18) 0.0503(9) Uani 1 1 d . . .
H35A H 0.2596 1.0100 0.3990 0.060 Uiso 1 1 calc R . .
C36 C 0.2951(3) 0.8312(3) 0.37139(15) 0.0386(7) Uani 1 1 d . . .
C37 C 0.5449(4) 0.5962(4) 0.42349(17) 0.0476(9) Uani 1 1 d . . .
H37A H 0.5239 0.5321 0.3993 0.071 Uiso 1 1 calc R . .
H37B H 0.5289 0.5674 0.4670 0.071 Uiso 1 1 calc R . .
H37C H 0.6359 0.6127 0.4088 0.071 Uiso 1 1 calc R . .
C38 C 0.1995(4) 0.8406(4) 0.3301(2) 0.0551(10) Uani 1 1 d . . .
H38A H 0.2005 0.7608 0.3119 0.083 Uiso 1 1 calc R . .
H38B H 0.2234 0.9049 0.2972 0.083 Uiso 1 1 calc R . .
H38C H 0.1129 0.8622 0.3544 0.083 Uiso 1 1 calc R . .
C41 C 0.0824(3) 0.4096(3) 0.39603(14) 0.0298(6) Uani 1 1 d . . .
C42 C -0.0388(3) 0.4436(3) 0.38178(17) 0.0396(7) Uani 1 1 d . . .
C43 C -0.1477(3) 0.3894(4) 0.41873(18) 0.0465(9) Uani 1 1 d . . .
H43A H -0.2296 0.4107 0.4097 0.056 Uiso 1 1 calc R . .
C44 C -0.1384(4) 0.3059(4) 0.46789(18) 0.0497(9) Uani 1 1 d . . .
H44A H -0.2129 0.2689 0.4913 0.060 Uiso 1 1 calc R . .
C45 C -0.0196(4) 0.2766(4) 0.48269(16) 0.0441(8) Uani 1 1 d . . .
H45A H -0.0140 0.2211 0.5171 0.053 Uiso 1 1 calc R . .
C46 C 0.0930(3) 0.3282(3) 0.44737(14) 0.0361(7) Uani 1 1 d . . .
C47 C -0.0544(3) 0.5380(4) 0.3292(2) 0.0561(10) Uani 1 1 d . . .
H47A H 0.0300 0.5663 0.3083 0.084 Uiso 1 1 calc R . .
H47B H -0.1113 0.6090 0.3458 0.084 Uiso 1 1 calc R . .
H47C H -0.0919 0.4991 0.2997 0.084 Uiso 1 1 calc R . .
C48 C 0.2202(4) 0.2978(4) 0.46651(16) 0.0488(9) Uani 1 1 d . . .
H48A H 0.2885 0.3401 0.4374 0.073 Uiso 1 1 calc R . .
H48B H 0.2411 0.2080 0.4664 0.073 Uiso 1 1 calc R . .
H48C H 0.2131 0.3258 0.5080 0.073 Uiso 1 1 calc R . .
C71 C 0.0732(4) 0.1739(4) 0.2819(3) 0.0704(13) Uani 1 1 d . . .
H71A H 0.1020 0.1760 0.2369 0.106 Uiso 1 1 calc R . .
H71B H 0.1470 0.1512 0.3005 0.106 Uiso 1 1 calc R . .
H71C H 0.0350 0.2559 0.2946 0.106 Uiso 1 1 calc R . .
C72 C -0.0275(4) 0.0778(3) 0.3030(2) 0.0477(9) Uani 1 1 d . . .
C73 C -0.0854(4) 0.0555(4) 0.3646(2) 0.0604(11) Uani 1 1 d . . .
H73A H -0.0638 0.1014 0.3950 0.072 Uiso 1 1 calc R . .
C74 C -0.1766(5) -0.0354(5) 0.3824(2) 0.0757(16) Uani 1 1 d . . .
H74A H -0.2166 -0.0493 0.4246 0.091 Uiso 1 1 calc R . .
C75 C -0.2078(5) -0.1037(5) 0.3391(3) 0.0788(15) Uani 1 1 d . . .
H75A H -0.2685 -0.1649 0.3513 0.095 Uiso 1 1 calc R . .
C76 C -0.1505(5) -0.0828(5) 0.2782(3) 0.0773(15) Uani 1 1 d . . .
H76A H -0.1719 -0.1293 0.2480 0.093 Uiso 1 1 calc R . .
C77 C -0.0614(4) 0.0063(4) 0.2606(2) 0.0551(10) Uani 1 1 d . . .
H77A H -0.0221 0.0191 0.2182 0.066 Uiso 1 1 calc R . .
C91A C 0.8288(13) -0.0441(13) 0.1096(6) 0.1223(14) Uiso 0.603(6) 1 d PD A 1
H91A H 0.7647 -0.1061 0.1156 0.183 Uiso 0.603(6) 1 calc PR A 1
H91B H 0.8366 -0.0189 0.1497 0.183 Uiso 0.603(6) 1 calc PR A 1
H91C H 0.9122 -0.0799 0.0874 0.183 Uiso 0.603(6) 1 calc PR A 1
C92A C 0.7866(9) 0.0679(8) 0.0725(4) 0.1223(14) Uiso 0.603(6) 1 d PGD A 1
C93A C 0.6707(9) 0.0556(7) 0.0548(4) 0.1223(14) Uiso 0.603(6) 1 d PGD A 1
H93A H 0.6287 -0.0195 0.0647 0.147 Uiso 0.603(6) 1 calc PR A 1
C94A C 0.6167(7) 0.1543(9) 0.0225(5) 0.1223(14) Uiso 0.603(6) 1 d PGD A 1
H94A H 0.5384 0.1459 0.0105 0.147 Uiso 0.603(6) 1 calc PR A 1
C95A C 0.6787(9) 0.2653(8) 0.0079(4) 0.1223(14) Uiso 0.603(6) 1 d PGD A 1
H95A H 0.6423 0.3321 -0.0140 0.147 Uiso 0.603(6) 1 calc PR A 1
C96A C 0.7947(9) 0.2777(8) 0.0256(5) 0.1223(14) Uiso 0.603(6) 1 d PGD A 1
H96A H 0.8366 0.3528 0.0157 0.147 Uiso 0.603(6) 1 calc PR A 1
C97A C 0.8486(7) 0.1790(9) 0.0579(4) 0.1223(14) Uiso 0.603(6) 1 d PGD A 1
H97A H 0.9270 0.1874 0.0699 0.147 Uiso 0.603(6) 1 calc PR A 1
C91B C 0.722(2) 0.2886(19) 0.0056(9) 0.1223(14) Uiso 0.397(6) 1 d PD A 2
H91D H 0.6329 0.2969 0.0005 0.183 Uiso 0.397(6) 1 calc PR A 2
H91E H 0.7811 0.2959 -0.0348 0.183 Uiso 0.397(6) 1 calc PR A 2
H91F H 0.7350 0.3542 0.0311 0.183 Uiso 0.397(6) 1 calc PR A 2
C92B C 0.7433(13) 0.1841(11) 0.0316(6) 0.1223(14) Uiso 0.397(6) 1 d PGD A 2
C93B C 0.6761(10) 0.0793(14) 0.0562(7) 0.1223(14) Uiso 0.397(6) 1 d PGD A 2
H93B H 0.5889 0.0760 0.0538 0.147 Uiso 0.397(6) 1 calc PR A 2
C94B C 0.7379(13) -0.0206(12) 0.0842(7) 0.1223(14) Uiso 0.397(6) 1 d PGD A 2
H94B H 0.6925 -0.0915 0.1008 0.147 Uiso 0.397(6) 1 calc PR A 2
C95B C 0.8669(13) -0.0158(12) 0.0877(6) 0.1223(14) Uiso 0.397(6) 1 d PGD A 2
H95B H 0.9086 -0.0834 0.1066 0.147 Uiso 0.397(6) 1 calc PR A 2
C96B C 0.9340(10) 0.0890(14) 0.0631(7) 0.1223(14) Uiso 0.397(6) 1 d PGD A 2
H96B H 1.0212 0.0923 0.0654 0.147 Uiso 0.397(6) 1 calc PR A 2
C97B C 0.8722(13) 0.1889(11) 0.0350(6) 0.1223(14) Uiso 0.397(6) 1 d PGD A 2
H97B H 0.9176 0.2598 0.0184 0.147 Uiso 0.397(6) 1 calc PR A 2

loop_
_atom_site_aniso_label
_atom_site_aniso_U_11
_atom_site_aniso_U_22
_atom_site_aniso_U_33
_atom_site_aniso_U_23
_atom_site_aniso_U_13
_atom_site_aniso_U_12
Ru1 0.01960(11) 0.02088(11) 0.02384(11) -0.00084(8) -0.00385(8) -0.00271(8)
Ru2 0.01960(11) 0.02269(12) 0.02421(12) -0.00251(8) -0.00242(8) -0.00335(8)
Cl 0.0378(4) 0.0356(4) 0.0388(4) -0.0031(3) -0.0037(3) -0.0157(3)
O1 0.0243(10) 0.0284(10) 0.0352(11) 0.0016(8) -0.0090(8) -0.0013(8)
O2 0.0281(10) 0.0247(10) 0.0320(10) 0.0016(8) -0.0047(8) -0.0026(8)
O3 0.0312(10) 0.0258(10) 0.0317(10) -0.0002(8) -0.0107(8) -0.0014(8)
O4 0.0273(10) 0.0305(11) 0.0351(11) -0.0025(8) -0.0106(8) -0.0016(8)
N1 0.0227(11) 0.0285(12) 0.0282(12) -0.0022(9) 0.0003(9) -0.0049(9)
N2 0.0280(12) 0.0236(11) 0.0279(12) -0.0047(9) -0.0016(9) -0.0043(9)
N3 0.0248(11) 0.0237(11) 0.0249(11) -0.0033(9) -0.0057(9) -0.0012(9)
N4 0.0212(11) 0.0283(12) 0.0287(12) -0.0036(9) -0.0021(9) -0.0024(9)
C1 0.0285(14) 0.0304(15) 0.0297(14) 0.0002(11) -0.0060(11) 0.0006(11)
C2 0.046(2) 0.0398(19) 0.060(2) 0.0136(16) -0.0243(17) -0.0018(15)
C3 0.0329(15) 0.0330(15) 0.0295(14) -0.0043(11) -0.0103(12) 0.0024(12)
C4 0.055(2) 0.0414(19) 0.059(2) 0.0046(16) -0.0342(19) 0.0012(16)
C10 0.0308(14) 0.0295(15) 0.0262(14) -0.0035(11) -0.0009(11) -0.0009(11)
C11 0.0289(15) 0.0419(17) 0.0312(15) -0.0052(12) 0.0028(12) -0.0119(13)
C12 0.0306(17) 0.071(3) 0.052(2) 0.0007(19) 0.0031(15) -0.0036(17)
C13 0.031(2) 0.113(4) 0.074(3) 0.001(3) 0.004(2) -0.010(2)
C14 0.041(2) 0.123(5) 0.064(3) 0.003(3) 0.011(2) -0.036(3)
C15 0.061(3) 0.082(3) 0.038(2) 0.0044(19) 0.0040(18) -0.038(2)
C16 0.047(2) 0.050(2) 0.0327(17) -0.0006(14) -0.0003(14) -0.0195(16)
C17 0.035(2) 0.093(4) 0.087(3) 0.023(3) 0.000(2) 0.020(2)
C18 0.069(3) 0.061(3) 0.042(2) 0.0193(18) -0.0054(19) -0.011(2)
C21 0.0379(16) 0.0323(16) 0.0311(15) -0.0089(12) 0.0043(12) -0.0106(13)
C22 0.050(2) 0.048(2) 0.0338(17) -0.0093(14) -0.0043(14) -0.0175(16)
C23 0.087(3) 0.065(3) 0.043(2) -0.0107(19) -0.017(2) -0.033(2)
C24 0.118(4) 0.059(3) 0.053(3) -0.016(2) -0.015(3) -0.043(3)
C25 0.098(4) 0.036(2) 0.054(2) -0.0102(17) 0.000(2) -0.023(2)
C26 0.062(2) 0.0335(17) 0.0379(18) -0.0071(14) 0.0031(16) -0.0080(16)
C27 0.055(2) 0.056(2) 0.0361(18) -0.0052(15) -0.0167(16) -0.0090(17)
C28 0.087(3) 0.0274(18) 0.061(3) -0.0039(16) -0.014(2) 0.0058(19)
C30 0.0230(13) 0.0290(14) 0.0268(13) -0.0036(10) -0.0020(10) 0.0016(11)
C31 0.0307(14) 0.0278(14) 0.0253(14) -0.0034(11) -0.0013(11) -0.0060(11)
C32 0.0325(15) 0.0440(18) 0.0273(14) -0.0067(12) -0.0038(12) -0.0110(13)
C33 0.0444(19) 0.058(2) 0.0357(17) -0.0125(15) -0.0043(14) -0.0220(17)
C34 0.066(2) 0.044(2) 0.043(2) -0.0181(16) 0.0014(17) -0.0237(18)
C35 0.066(2) 0.0290(17) 0.051(2) -0.0103(15) 0.0001(18) -0.0003(16)
C36 0.0459(18) 0.0314(16) 0.0361(17) -0.0060(12) -0.0047(14) 0.0011(13)
C37 0.045(2) 0.062(2) 0.0422(19) -0.0078(16) -0.0240(16) 0.0019(17)
C38 0.066(3) 0.042(2) 0.060(2) -0.0113(17) -0.026(2) 0.0222(18)
C41 0.0236(13) 0.0334(15) 0.0300(14) -0.0105(11) 0.0031(11) -0.0060(11)
C42 0.0255(15) 0.0421(18) 0.0494(19) -0.0112(14) -0.0017(13) -0.0033(13)
C43 0.0231(15) 0.052(2) 0.061(2) -0.0191(17) 0.0040(14) -0.0066(14)
C44 0.0383(19) 0.057(2) 0.047(2) -0.0170(17) 0.0149(15) -0.0216(16)
C45 0.0456(19) 0.050(2) 0.0325(17) -0.0062(14) 0.0069(14) -0.0182(16)
C46 0.0347(16) 0.0439(18) 0.0275(15) -0.0083(12) 0.0022(12) -0.0105(13)
C47 0.0276(17) 0.062(3) 0.075(3) 0.006(2) -0.0107(17) 0.0052(16)
C48 0.049(2) 0.064(2) 0.0336(18) 0.0109(16) -0.0103(15) -0.0129(18)
C71 0.055(3) 0.049(2) 0.113(4) -0.009(2) -0.026(3) -0.008(2)
C72 0.0384(18) 0.0394(19) 0.066(2) -0.0045(17) -0.0154(17) 0.0071(15)
C73 0.065(3) 0.056(2) 0.058(3) -0.015(2) -0.016(2) 0.023(2)
C74 0.065(3) 0.071(3) 0.068(3) 0.018(3) 0.016(2) 0.022(2)
C75 0.060(3) 0.056(3) 0.108(5) 0.003(3) 0.005(3) -0.003(2)
C76 0.074(3) 0.062(3) 0.104(4) -0.009(3) -0.027(3) -0.021(3)
C77 0.057(2) 0.054(2) 0.056(2) -0.0032(18) -0.0154(19) -0.0111(19)

loop_
_atom_type_symbol
_atom_type_description
_atom_type_scat_dispersion_real
_atom_type_scat_dispersion_imag
_atom_type_scat_source
C C 0.0033 0.0016 'International Tables Vol C Tables 4.2.6.8 and 6.1.1.4'
H H 0.0000 0.0000 'International Tables Vol C Tables 4.2.6.8 and 6.1.1.4'
N N 0.0061 0.0033 'International Tables Vol C Tables 4.2.6.8 and 6.1.1.4'
O O 0.0106 0.0060 'International Tables Vol C Tables 4.2.6.8 and 6.1.1.4'
Cl Cl 0.1484 0.1585 'International Tables Vol C Tables 4.2.6.8 and 6.1.1.4'
Ru Ru -1.2594 0.8363 'International Tables Vol C Tables 4.2.6.8 and 6.1.1.4'

loop_
_geom_angle_atom_site_label_1
_geom_angle_atom_site_label_2
_geom_angle_atom_site_label_3
_geom_angle
_geom_angle_site_symmetry_1
_geom_angle_site_symmetry_3
_geom_angle_publ_flag
O1 Ru1 O3 175.73(8) . . y
O1 Ru1 N1 88.39(9) . . y
O3 Ru1 N1 91.73(9) . . y
O1 Ru1 N3 90.44(9) . . y
O3 Ru1 N3 89.34(8) . . y
N1 Ru1 N3 178.32(9) . . y
O1 Ru1 Ru2 87.97(6) . . y
O3 Ru1 Ru2 87.76(6) . . y
N1 Ru1 Ru2 89.30(6) . . y
N3 Ru1 Ru2 89.46(6) . . y
O1 Ru1 Cl 93.05(6) . . y
O3 Ru1 Cl 91.22(6) . . y
N1 Ru1 Cl 90.44(7) . . y
N3 Ru1 Cl 90.82(7) . . y
Ru2 Ru1 Cl 178.94(2) . . y
O2 Ru2 O4 179.76(9) . . y
O2 Ru2 N2 89.89(9) . . y
O4 Ru2 N2 90.35(9) . . y
O2 Ru2 N4 89.75(9) . . y
O4 Ru2 N4 90.02(9) . . y
N2 Ru2 N4 178.65(9) . . y
O2 Ru2 Ru1 89.91(6) . . y
O4 Ru2 Ru1 90.12(6) . . y
N2 Ru2 Ru1 90.62(7) . . y
N4 Ru2 Ru1 90.68(7) . . y
C1 O1 Ru1 119.68(18) . . ?
C1 O2 Ru2 118.71(18) . . ?
C3 O3 Ru1 119.49(18) . . ?
C3 O4 Ru2 118.49(18) . . ?
C10 N1 C11 115.3(2) . . ?
C10 N1 Ru1 118.67(19) . . ?
C11 N1 Ru1 125.83(19) . . ?
C10 N2 C21 116.7(2) . . ?
C10 N2 Ru2 118.70(19) . . ?
C21 N2 Ru2 124.41(18) . . ?
C30 N3 C31 113.8(2) . . ?
C30 N3 Ru1 118.45(19) . . ?
C31 N3 Ru1 127.59(18) . . ?
C30 N4 C41 115.7(2) . . ?
C30 N4 Ru2 118.59(18) . . ?
C41 N4 Ru2 125.53(18) . . ?
O1 C1 O2 123.6(3) . . ?
O1 C1 C2 118.8(3) . . ?
O2 C1 C2 117.6(3) . . ?
O3 C3 O4 124.0(3) . . ?
O3 C3 C4 118.3(3) . . ?
O4 C3 C4 117.6(3) . . ?
N1 C10 N2 122.7(3) . . ?
C16 C11 C12 121.4(3) . . ?
C16 C11 N1 119.4(3) . . ?
C12 C11 N1 119.2(3) . . ?
C13 C12 C11 118.4(4) . . ?
C13 C12 C17 119.6(4) . . ?
C11 C12 C17 122.0(3) . . ?
C14 C13 C12 121.0(4) . . ?
C15 C14 C13 120.1(4) . . ?
C14 C15 C16 121.4(4) . . ?
C11 C16 C15 117.7(4) . . ?
C11 C16 C18 121.2(3) . . ?
C15 C16 C18 121.1(4) . . ?
C26 C21 C22 121.2(3) . . ?
C26 C21 N2 119.6(3) . . ?
C22 C21 N2 119.2(3) . . ?
C23 C22 C21 118.6(4) . . ?
C23 C22 C27 119.3(3) . . ?
C21 C22 C27 122.0(3) . . ?
C24 C23 C22 120.6(4) . . ?
C23 C24 C25 120.4(4) . . ?
C24 C25 C26 121.2(4) . . ?
C25 C26 C21 117.8(4) . . ?
C25 C26 C28 120.4(4) . . ?
C21 C26 C28 121.8(3) . . ?
N3 C30 N4 122.8(3) . . ?
C36 C31 C32 121.1(3) . . ?
C36 C31 N3 118.9(3) . . ?
C32 C31 N3 119.8(3) . . ?
C33 C32 C31 118.1(3) . . ?
C33 C32 C37 120.6(3) . . ?
C31 C32 C37 121.3(3) . . ?
C34 C33 C32 121.6(3) . . ?
C33 C34 C35 119.7(3) . . ?
C34 C35 C36 121.0(4) . . ?
C31 C36 C35 118.4(3) . . ?
C31 C36 C38 121.6(3) . . ?
C35 C36 C38 120.0(3) . . ?
C46 C41 C42 121.0(3) . . ?
C46 C41 N4 119.4(3) . . ?
C42 C41 N4 119.5(3) . . ?
C43 C42 C41 117.8(3) . . ?
C43 C42 C47 119.9(3) . . ?
C41 C42 C47 122.2(3) . . ?
C44 C43 C42 121.9(3) . . ?
C43 C44 C45 119.7(3) . . ?
C44 C45 C46 121.0(3) . . ?
C45 C46 C41 118.5(3) . . ?
C45 C46 C48 119.4(3) . . ?
C41 C46 C48 122.1(3) . . ?
C73 C72 C77 117.3(4) . . ?
C73 C72 C71 122.0(4) . . ?
C77 C72 C71 120.7(4) . . ?
C72 C73 C74 120.3(4) . . ?
C75 C74 C73 120.6(5) . . ?
C76 C75 C74 119.5(5) . . ?
C75 C76 C77 120.1(5) . . ?
C76 C77 C72 122.2(5) . . ?
C93A C92A C97A 120.0 . . ?
C93A C92A C91A 113.6(8) . . ?
C97A C92A C91A 126.4(8) . . ?
C92A C93A C94A 120.0 . . ?
C93A C94A C95A 120.0 . . ?
C96A C95A C94A 120.0 . . ?
C95A C96A C97A 120.0 . . ?
C96A C97A C92A 120.0 . . ?
C91B C92B C93B 138.5(14) . . ?
C91B C92B C97B 101.5(14) . . ?
C93B C92B C97B 120.0 . . ?
C92B C93B C94B 120.0 . . ?
C95B C94B C93B 120.0 . . ?
C96B C95B C94B 120.0 . . ?
C95B C96B C97B 120.0 . . ?
C96B C97B C92B 120.0 . . ?

loop_
_geom_bond_atom_site_label_1
_geom_bond_atom_site_label_2
_geom_bond_distance
_geom_bond_site_symmetry_2
_geom_bond_publ_flag
Ru1 O1 2.0450(19) . y
Ru1 O3 2.0580(19) . y
Ru1 N1 2.078(2) . y
Ru1 N3 2.079(2) . y
Ru1 Ru2 2.3157(3) . y
Ru1 Cl 2.4006(7) . y
Ru2 O2 2.023(2) . y
Ru2 O4 2.024(2) . y
Ru2 N2 2.047(2) . y
Ru2 N4 2.051(2) . y
O1 C1 1.270(3) . ?
O2 C1 1.272(4) . ?
O3 C3 1.263(4) . ?
O4 C3 1.274(4) . ?
N1 C10 1.313(4) . ?
N1 C11 1.447(4) . ?
N2 C10 1.322(4) . ?
N2 C21 1.443(4) . ?
N3 C30 1.321(4) . ?
N3 C31 1.446(4) . ?
N4 C30 1.322(4) . ?
N4 C41 1.450(3) . ?
C1 C2 1.494(4) . ?
C3 C4 1.506(4) . ?
C11 C16 1.393(5) . ?
C11 C12 1.396(5) . ?
C12 C13 1.388(5) . ?
C12 C17 1.510(6) . ?
C13 C14 1.372(7) . ?
C14 C15 1.365(7) . ?
C15 C16 1.400(5) . ?
C16 C18 1.502(6) . ?
C21 C26 1.403(5) . ?
C21 C22 1.403(5) . ?
C22 C23 1.394(5) . ?
C22 C27 1.504(5) . ?
C23 C24 1.374(7) . ?
C24 C25 1.378(7) . ?
C25 C26 1.399(5) . ?
C26 C28 1.499(6) . ?
C31 C36 1.395(4) . ?
C31 C32 1.401(4) . ?
C32 C33 1.396(5) . ?
C32 C37 1.497(5) . ?
C33 C34 1.370(6) . ?
C34 C35 1.380(6) . ?
C35 C36 1.399(5) . ?
C36 C38 1.504(5) . ?
C41 C46 1.400(4) . ?
C41 C42 1.403(4) . ?
C42 C43 1.395(5) . ?
C42 C47 1.514(5) . ?
C43 C44 1.373(6) . ?
C44 C45 1.377(6) . ?
C45 C46 1.399(4) . ?
C46 C48 1.505(5) . ?
C71 C72 1.517(6) . ?
C72 C73 1.372(6) . ?
C72 C77 1.379(6) . ?
C73 C74 1.403(7) . ?
C74 C75 1.359(8) . ?
C75 C76 1.356(8) . ?
C76 C77 1.373(7) . ?
C91A C92A 1.500(14) . ?
C92A C93A 1.3900 . ?
C92A C97A 1.3900 . ?
C93A C94A 1.3900 . ?
C94A C95A 1.3900 . ?
C95A C96A 1.3900 . ?
C96A C97A 1.3900 . ?
C91B C92B 1.25(2) . ?
C92B C93B 1.3900 . ?
C92B C97B 1.3900 . ?
C93B C94B 1.3900 . ?
C94B C95B 1.3900 . ?
C95B C96B 1.3900 . ?
C96B C97B 1.3900 . ?
